data_2205600
loop_
_publ_author_name
'Liu, Zhao-Di'
'Tan, Min-Yu'
'Zhu, Hai-Liang'

_publ_section_title <i>N</i>,<i>N</i>'-Bis(3-nitrobenzylidene)-<i>trans</i>-1,2-cyclohexanediamine
_journal_issue 4
_journal_name_full 'Acta Crystallographica Section E'
_journal_page_first o962
_journal_page_last o963
_journal_paper_doi 10.1107/S1600536805007099
_journal_volume 61
_journal_year 2005
_chemical_formula_iupac 'C20 H20 N4 O4'
_chemical_formula_moiety 'C20 H20 N4 O4'
_chemical_formula_sum 'C20 H20 N4 O4'
_chemical_formula_weight 380.40
_chemical_name_systematic
;
N,N'-Bis(3-nitrobenzylidene)-trans-1,2-cyclohexanediamine
;
_space_group_IT_number 15
_symmetry_cell_setting monoclinic
_symmetry_space_group_name_Hall '-C 2yc'
_symmetry_space_group_name_H-M 'C 1 2/c 1'
_atom_sites_solution_hydrogens geom
_atom_sites_solution_primary direct
_atom_sites_solution_secondary difmap
_audit_creation_method SHELXL97
_cell_angle_alpha 90.00
_cell_angle_beta 124.297(3)
_cell_angle_gamma 90.00
_cell_formula_units_Z 8
_cell_length_a 19.288(4)
_cell_length_b 15.840(3)
_cell_length_c 15.485(3)
_cell_measurement_reflns_used 1852
_cell_measurement_temperature 298(2)
_cell_measurement_theta_max 28.4
_cell_measurement_theta_min 4.3
_cell_volume 3908.4(13)
_computing_cell_refinement SMART
_computing_data_collection 'SMART (Siemens, 1996)'
_computing_molecular_graphics 'SHELXTL (Sheldrick, 1997b)'
_computing_publication_material SHELXTL
_computing_structure_refinement 'SHELXL97 (Sheldrick, 1997a)'
_computing_structure_solution 'SHELXS97 (Sheldrick, 1997a)'
_diffrn_ambient_temperature 298(2)
_diffrn_measured_fraction_theta_full 0.997
_diffrn_measured_fraction_theta_max 0.997
_diffrn_measurement_device_type 'Bruker SMART CCD area-detector'
_diffrn_measurement_method '\f and \w'
_diffrn_radiation_monochromator graphite
_diffrn_radiation_source 'fine-focus sealed tube'
_diffrn_radiation_type MoK\a
_diffrn_radiation_wavelength 0.71073
_diffrn_reflns_av_R_equivalents 0.0709
_diffrn_reflns_av_sigmaI/netI 0.0858
_diffrn_reflns_limit_h_max 24
_diffrn_reflns_limit_h_min -17
_diffrn_reflns_limit_k_max 20
_diffrn_reflns_limit_k_min -19
_diffrn_reflns_limit_l_max 18
_diffrn_reflns_limit_l_min -19
_diffrn_reflns_number 13932
_diffrn_reflns_theta_full 27.00
_diffrn_reflns_theta_max 27.00
_diffrn_reflns_theta_min 1.81
_diffrn_standards_decay_% 0
_diffrn_standards_number 0
_exptl_absorpt_coefficient_mu 0.092
_exptl_absorpt_correction_T_max 0.9927
_exptl_absorpt_correction_T_min 0.9764
_exptl_absorpt_correction_type multi-scan
_exptl_absorpt_process_details '(SADABS; Sheldrick, 1996)'
_exptl_crystal_colour white
_exptl_crystal_density_diffrn 1.293
_exptl_crystal_density_meas ?
_exptl_crystal_density_method .
_exptl_crystal_description block
_exptl_crystal_F_000 1600
_exptl_crystal_size_max 0.26
_exptl_crystal_size_mid 0.21
_exptl_crystal_size_min 0.08
_refine_diff_density_max 0.234
_refine_diff_density_min -0.138
_refine_ls_extinction_method none
_refine_ls_goodness_of_fit_ref 1.058
_refine_ls_hydrogen_treatment mixed
_refine_ls_matrix_type full
_refine_ls_number_parameters 259
_refine_ls_number_reflns 4260
_refine_ls_number_restraints 2
_refine_ls_restrained_S_all 1.058
_refine_ls_R_factor_all 0.2060
_refine_ls_R_factor_gt 0.0930
_refine_ls_shift/su_max 0.000
_refine_ls_shift/su_mean 0.000
_refine_ls_structure_factor_coef Fsqd
_refine_ls_weighting_details 'calc w = 1/[\s^2^(Fo^2^)+(0.0612P)^2^+1.3941P] where P = (Fo^2^+2Fc^2^)/3'
_refine_ls_weighting_scheme calc
_refine_ls_wR_factor_gt 0.1561
_refine_ls_wR_factor_ref 0.1988
_reflns_number_gt 1899
_reflns_number_total 4260
_reflns_threshold_expression I>2\s(I)
_cod_data_source_file su6179.cif
_cod_data_source_block I
_cod_original_cell_volume 3908.3(13)
_cod_original_sg_symbol_H-M 'C 2/c'
_cod_database_code 2205600
_cod_database_fobs_code 2205600

loop_
_symmetry_equiv_pos_as_xyz
'x, y, z'
'-x, y, -z+1/2'
'x+1/2, y+1/2, z'
'-x+1/2, y+1/2, -z+1/2'
'-x, -y, -z'
'x, -y, z-1/2'
'-x+1/2, -y+1/2, -z'
'x+1/2, -y+1/2, z-1/2'

loop_
_atom_site_label
_atom_site_fract_x
_atom_site_fract_y
_atom_site_fract_z
_atom_site_U_iso_or_equiv
_atom_site_adp_type
_atom_site_calc_flag
_atom_site_refinement_flags
_atom_site_occupancy
_atom_site_type_symbol
C1 0.1282(2) 0.3010(2) 0.7769(2) 0.0518(9) Uani d . 1 C
C2 0.0451(2) 0.3051(2) 0.6925(2) 0.0499(9) Uani d . 1 C
H2 0.0104 0.2581 0.6723 0.060 Uiso calc R 1 H
C3 0.0154(2) 0.3796(2) 0.6395(3) 0.0592(10) Uani d . 1 C
C4 0.0643(3) 0.4501(3) 0.6659(3) 0.0805(12) Uani d . 1 C
H4 0.0425 0.4995 0.6273 0.097 Uiso calc R 1 H
C5 0.1464(3) 0.4465(3) 0.7508(4) 0.0886(14) Uani d . 1 C
H5 0.1804 0.4941 0.7710 0.106 Uiso calc R 1 H
C6 0.1778(2) 0.3725(3) 0.8054(3) 0.0691(11) Uani d . 1 C
H6 0.2334 0.3704 0.8625 0.083 Uiso calc R 1 H
C7 0.1641(2) 0.2216(2) 0.8358(2) 0.0551(9) Uani d . 1 C
H7 0.2188 0.2225 0.8952 0.066 Uiso calc R 1 H
C8 0.1687(2) 0.0786(2) 0.8732(3) 0.0613(10) Uani d D 1 C
H8 0.2233(14) 0.0974(19) 0.9335(19) 0.074 Uiso d D 1 H
C9 0.1186(2) 0.0388(2) 0.9103(3) 0.0662(11) Uani d D 1 C
H9 0.0620(14) 0.026(2) 0.8480(19) 0.079 Uiso d D 1 H
C10 0.1594(3) -0.0431(3) 0.9693(3) 0.0912(14) Uani d . 1 C
H10A 0.1242 -0.0692 0.9883 0.109 Uiso calc R 1 H
H10B 0.2133 -0.0306 1.0332 0.109 Uiso calc R 1 H
C11 0.1717(3) -0.1047(3) 0.9031(4) 0.0980(15) Uani d . 1 C
H11A 0.2006 -0.1546 0.9440 0.118 Uiso calc R 1 H
H11B 0.1173 -0.1220 0.8430 0.118 Uiso calc R 1 H
C12 0.2216(3) -0.0649(3) 0.8665(4) 0.0922(14) Uani d . 1 C
H12A 0.2254 -0.1039 0.8211 0.111 Uiso calc R 1 H
H12B 0.2781 -0.0534 0.9263 0.111 Uiso calc R 1 H
C13 0.1812(3) 0.0168(2) 0.8080(3) 0.0816(12) Uani d . 1 C
H13A 0.1273 0.0043 0.7440 0.098 Uiso calc R 1 H
H13B 0.2165 0.0427 0.7890 0.098 Uiso calc R 1 H
C14 0.0427(3) 0.1172(2) 0.9591(3) 0.0677(11) Uani d . 1 C
H14 -0.0043 0.0933 0.9003 0.081 Uiso calc R 1 H
C15 0.0296(2) 0.1763(2) 1.0213(3) 0.0614(10) Uani d . 1 C
C16 0.0971(2) 0.2084(2) 1.1145(3) 0.0667(10) Uani d . 1 C
H16 0.1513 0.1897 1.1415 0.080 Uiso calc R 1 H
C17 0.0824(3) 0.2680(3) 1.1662(3) 0.0692(11) Uani d . 1 C
C18 0.0035(3) 0.2976(3) 1.1298(4) 0.0852(13) Uani d . 1 C
H18 -0.0044 0.3384 1.1667 0.102 Uiso calc R 1 H
C19 -0.0630(3) 0.2656(3) 1.0381(4) 0.0930(14) Uani d . 1 C
H19 -0.1171 0.2846 1.0120 0.112 Uiso calc R 1 H
C20 -0.0504(3) 0.2052(3) 0.9842(3) 0.0770(12) Uani d . 1 C
H20 -0.0961 0.1835 0.9222 0.092 Uiso calc R 1 H
N1 -0.0727(2) 0.3833(3) 0.5472(3) 0.0805(11) Uani d . 1 N
N2 0.12501(17) 0.15320(19) 0.8101(2) 0.0601(8) Uani d . 1 N
N3 0.1136(2) 0.09676(18) 0.9804(2) 0.0647(9) Uani d . 1 N
N4 0.1545(3) 0.3023(3) 1.2646(3) 0.0897(11) Uani d . 1 N
O1 -0.0955(2) 0.4457(3) 0.4945(3) 0.1661(19) Uani d . 1 O
O2 -0.11755(18) 0.3236(2) 0.5294(2) 0.0851(9) Uani d . 1 O
O3 0.2249(2) 0.2839(2) 1.2909(3) 0.1213(13) Uani d . 1 O
O4 0.1402(2) 0.3495(2) 1.3158(3) 0.1207(13) Uani d . 1 O

loop_
_atom_site_aniso_label
_atom_site_aniso_U_11
_atom_site_aniso_U_22
_atom_site_aniso_U_33
_atom_site_aniso_U_12
_atom_site_aniso_U_13
_atom_site_aniso_U_23
C1 0.050(2) 0.057(2) 0.049(2) 0.0043(19) 0.0279(18) 0.0007(18)
C2 0.050(2) 0.053(2) 0.051(2) 0.0035(17) 0.0312(18) -0.0024(17)
C3 0.059(3) 0.062(3) 0.062(2) 0.010(2) 0.037(2) 0.010(2)
C4 0.083(3) 0.065(3) 0.095(3) 0.016(2) 0.052(3) 0.024(2)
C5 0.087(4) 0.060(3) 0.112(4) -0.009(2) 0.051(3) 0.003(3)
C6 0.051(2) 0.072(3) 0.071(3) -0.006(2) 0.026(2) -0.008(2)
C7 0.041(2) 0.067(3) 0.0432(19) 0.0051(19) 0.0149(16) -0.0025(18)
C8 0.046(2) 0.056(2) 0.063(2) 0.0050(19) 0.0192(19) 0.005(2)
C9 0.061(3) 0.062(3) 0.061(2) -0.008(2) 0.025(2) -0.006(2)
C10 0.110(4) 0.065(3) 0.087(3) -0.012(2) 0.049(3) 0.003(2)
C11 0.112(4) 0.058(3) 0.100(3) 0.002(3) 0.045(3) -0.004(3)
C12 0.086(3) 0.067(3) 0.106(4) 0.008(3) 0.044(3) -0.003(3)
C13 0.082(3) 0.070(3) 0.088(3) 0.011(2) 0.045(3) 0.000(2)
C14 0.057(3) 0.075(3) 0.056(2) -0.010(2) 0.023(2) 0.003(2)
C15 0.051(3) 0.074(3) 0.052(2) 0.000(2) 0.025(2) 0.013(2)
C16 0.065(3) 0.073(3) 0.059(2) 0.000(2) 0.033(2) 0.010(2)
C17 0.074(3) 0.072(3) 0.066(3) -0.003(2) 0.042(2) 0.013(2)
C18 0.103(4) 0.088(3) 0.086(3) 0.009(3) 0.066(3) 0.012(3)
C19 0.076(3) 0.124(4) 0.092(4) 0.019(3) 0.055(3) 0.027(3)
C20 0.064(3) 0.100(3) 0.067(3) -0.004(2) 0.037(2) 0.015(3)
N1 0.064(3) 0.091(3) 0.085(3) 0.026(2) 0.041(2) 0.035(2)
N2 0.0498(19) 0.058(2) 0.0559(18) 0.0036(16) 0.0194(15) 0.0013(15)
N3 0.055(2) 0.062(2) 0.060(2) -0.0013(16) 0.0221(17) 0.0002(16)
N4 0.098(3) 0.088(3) 0.082(3) -0.016(3) 0.049(3) -0.007(2)
O1 0.100(3) 0.157(3) 0.184(4) 0.041(2) 0.046(3) 0.119(3)
O2 0.061(2) 0.103(2) 0.0713(19) 0.0139(17) 0.0250(16) 0.0112(17)
O3 0.083(3) 0.148(3) 0.101(2) -0.019(2) 0.032(2) -0.036(2)
O4 0.147(3) 0.112(3) 0.114(3) -0.028(2) 0.080(3) -0.041(2)

loop_
_atom_type_symbol
_atom_type_description
_atom_type_scat_dispersion_real
_atom_type_scat_dispersion_imag
_atom_type_scat_source
C C 0.0033 0.0016 'International Tables Vol C Tables 4.2.6.8 and 6.1.1.4'
H H 0.0000 0.0000 'International Tables Vol C Tables 4.2.6.8 and 6.1.1.4'
N N 0.0061 0.0033 'International Tables Vol C Tables 4.2.6.8 and 6.1.1.4'
O O 0.0106 0.0060 'International Tables Vol C Tables 4.2.6.8 and 6.1.1.4'

loop_
_geom_angle_atom_site_label_1
_geom_angle_atom_site_label_2
_geom_angle_atom_site_label_3
_geom_angle
C6 C1 C2 119.1(3)
C6 C1 C7 120.1(3)
C2 C1 C7 120.9(3)
C3 C2 C1 118.6(3)
C3 C2 H2 120.7
C1 C2 H2 120.7
C2 C3 C4 122.8(4)
C2 C3 N1 118.6(4)
C4 C3 N1 118.6(4)
C3 C4 C5 118.7(4)
C3 C4 H4 120.7
C5 C4 H4 120.7
C6 C5 C4 119.8(4)
C6 C5 H5 120.1
C4 C5 H5 120.1
C5 C6 C1 121.1(4)
C5 C6 H6 119.4
C1 C6 H6 119.4
N2 C7 C1 123.6(3)
N2 C7 H7 118.2
C1 C7 H7 118.2
N2 C8 C9 109.9(3)
N2 C8 C13 108.9(3)
C9 C8 C13 111.0(3)
N2 C8 H8 107.3(19)
C9 C8 H8 109.8(19)
C13 C8 H8 109.8(19)
N3 C9 C8 110.1(3)
N3 C9 C10 108.4(3)
C8 C9 C10 111.0(3)
N3 C9 H9 111(2)
C8 C9 H9 107.8(19)
C10 C9 H9 108.8(19)
C9 C10 C11 111.3(3)
C9 C10 H10A 109.4
C11 C10 H10A 109.4
C9 C10 H10B 109.4
C11 C10 H10B 109.4
H10A C10 H10B 108.0
C12 C11 C10 111.1(4)
C12 C11 H11A 109.4
C10 C11 H11A 109.4
C12 C11 H11B 109.4
C10 C11 H11B 109.4
H11A C11 H11B 108.0
C11 C12 C13 111.1(4)
C11 C12 H12A 109.4
C13 C12 H12A 109.4
C11 C12 H12B 109.4
C13 C12 H12B 109.4
H12A C12 H12B 108.0
C12 C13 C8 111.8(3)
C12 C13 H13A 109.2
C8 C13 H13A 109.2
C12 C13 H13B 109.2
C8 C13 H13B 109.2
H13A C13 H13B 107.9
N3 C14 C15 124.0(4)
N3 C14 H14 118.0
C15 C14 H14 118.0
C20 C15 C16 118.8(4)
C20 C15 C14 120.3(4)
C16 C15 C14 120.8(4)
C17 C16 C15 118.8(4)
C17 C16 H16 120.6
C15 C16 H16 120.6
C16 C17 C18 122.9(4)
C16 C17 N4 118.4(4)
C18 C17 N4 118.7(5)
C19 C18 C17 118.3(4)
C19 C18 H18 120.8
C17 C18 H18 120.8
C18 C19 C20 120.2(4)
C18 C19 H19 119.9
C20 C19 H19 119.9
C19 C20 C15 121.0(4)
C19 C20 H20 119.5
C15 C20 H20 119.5
O1 N1 O2 123.5(4)
O1 N1 C3 118.1(4)
O2 N1 C3 118.4(3)
C7 N2 C8 118.1(3)
C14 N3 C9 118.9(3)
O3 N4 O4 123.1(4)
O3 N4 C17 119.0(4)
O4 N4 C17 118.0(5)

loop_
_geom_bond_atom_site_label_1
_geom_bond_atom_site_label_2
_geom_bond_distance
C1 C6 1.385(4)
C1 C2 1.386(4)
C1 C7 1.477(4)
C2 C3 1.365(4)
C2 H2 0.9300
C3 C4 1.368(5)
C3 N1 1.482(5)
C4 C5 1.375(5)
C4 H4 0.9300
C5 C6 1.370(5)
C5 H5 0.9300
C6 H6 0.9300
C7 N2 1.250(4)
C7 H7 0.9300
C8 N2 1.460(4)
C8 C9 1.512(5)
C8 C13 1.521(5)
C8 H8 0.981(18)
C9 N3 1.466(5)
C9 C10 1.526(5)
C9 H9 0.987(18)
C10 C11 1.527(5)
C10 H10A 0.9700
C10 H10B 0.9700
C11 C12 1.503(6)
C11 H11A 0.9700
C11 H11B 0.9700
C12 C13 1.518(5)
C12 H12A 0.9700
C12 H12B 0.9700
C13 H13A 0.9700
C13 H13B 0.9700
C14 N3 1.254(4)
C14 C15 1.463(5)
C14 H14 0.9300
C15 C20 1.386(5)
C15 C16 1.385(5)
C16 C17 1.366(5)
C16 H16 0.9300
C17 C18 1.374(5)
C17 N4 1.471(5)
C18 C19 1.366(6)
C18 H18 0.9300
C19 C20 1.379(6)
C19 H19 0.9300
C20 H20 0.9300
N1 O1 1.197(4)
N1 O2 1.203(4)
N4 O3 1.213(4)
N4 O4 1.228(4)

loop_
_geom_hbond_atom_site_label_D
_geom_hbond_atom_site_label_H
_geom_hbond_atom_site_label_A
_geom_hbond_site_symmetry_A
_geom_hbond_distance_DH
_geom_hbond_distance_HA
_geom_hbond_distance_DA
_geom_hbond_angle_DHA
_geom_hbond_publ_flag
C6 H6 N3 7_557 0.93 2.61 3.520(5) 166 yes

loop_
_geom_torsion_atom_site_label_1
_geom_torsion_atom_site_label_2
_geom_torsion_atom_site_label_3
_geom_torsion_atom_site_label_4
_geom_torsion
C6 C1 C2 C3 0.8(5)
C7 C1 C2 C3 -178.9(3)
C1 C2 C3 C4 0.4(5)
C1 C2 C3 N1 178.1(3)
C2 C3 C4 C5 -1.5(6)
N1 C3 C4 C5 -179.2(4)
C3 C4 C5 C6 1.4(6)
C4 C5 C6 C1 -0.2(6)
C2 C1 C6 C5 -0.9(5)
C7 C1 C6 C5 178.8(3)
C6 C1 C7 N2 -174.7(3)
C2 C1 C7 N2 4.9(5)
N2 C8 C9 N3 -64.4(4)
C13 C8 C9 N3 175.0(3)
N2 C8 C9 C10 175.6(3)
C13 C8 C9 C10 55.0(4)
N3 C9 C10 C11 -176.5(3)
C8 C9 C10 C11 -55.4(5)
C9 C10 C11 C12 55.7(5)
C10 C11 C12 C13 -55.4(5)
C11 C12 C13 C8 55.6(5)
N2 C8 C13 C12 -176.5(3)
C9 C8 C13 C12 -55.3(4)
N3 C14 C15 C20 170.3(4)
N3 C14 C15 C16 -5.6(6)
C20 C15 C16 C17 -0.7(5)
C14 C15 C16 C17 175.3(3)
C15 C16 C17 C18 0.2(6)
C15 C16 C17 N4 -179.4(3)
C16 C17 C18 C19 0.2(6)
N4 C17 C18 C19 179.8(4)
C17 C18 C19 C20 -0.1(6)
C18 C19 C20 C15 -0.4(6)
C16 C15 C20 C19 0.8(6)
C14 C15 C20 C19 -175.2(4)
C2 C3 N1 O1 -171.9(4)
C4 C3 N1 O1 6.0(6)
C2 C3 N1 O2 8.4(5)
C4 C3 N1 O2 -173.8(4)
C1 C7 N2 C8 178.1(3)
C9 C8 N2 C7 125.4(4)
C13 C8 N2 C7 -112.8(4)
C15 C14 N3 C9 -178.1(3)
C8 C9 N3 C14 124.2(4)
C10 C9 N3 C14 -114.2(4)
C16 C17 N4 O3 8.0(6)
C18 C17 N4 O3 -171.6(4)
C16 C17 N4 O4 -172.9(4)
C18 C17 N4 O4 7.5(5)

loop_
_cod_related_entry_id
_cod_related_entry_database
_cod_related_entry_code
1 ChemSpider 4224481
